data_4338595
loop_
_publ_author_name
'Kornev, Alexander N.'
'Belina, Natalia V.'
'Sushev, Vyacheslav V.'
'Fukin, Georgy K.'
'Baranov, Evgenii V.'
'Kurskiy, Yuriy A.'
'Poddelskii, Andrei I.'
'Abakumov, Gleb A.'
'L\"onnecke, Peter'
'Hey-Hawkins, Evamarie'

_publ_section_title
;
 The First Structurally Characterized Metal (\k^2^N,P)-Phosphinohydrazides:
 The Key to Understanding the Intramolecular Rearrangement
 R~2~P--NR'--NR'--M \\rightarrow  R'N=PR~2~--NR'--M.
 Metalloderivatives of Diisopropylphosphinohydrazines:
 Synthesis and Properties
;
_journal_coden_ASTM INOCAJ
_journal_issue 12
_journal_name_full 'Inorganic chemistry'
_journal_page_first 5574
_journal_page_last 5583
_journal_paper_doi 10.1021/ic900135b
_journal_volume 48
_journal_year 2009
_chemical_formula_sum 'C13 H32 Br2 Fe N2 P2'
_chemical_formula_weight 494.02
_space_group_IT_number 33
_symmetry_cell_setting orthorhombic
_symmetry_space_group_name_Hall 'P 2c -2n'
_symmetry_space_group_name_H-M 'P n a 21'
_atom_sites_solution_hydrogens geom
_atom_sites_solution_primary direct
_atom_sites_solution_secondary difmap
_audit_creation_method SHELXL-97
_cell_angle_alpha 90.00
_cell_angle_beta 90.00
_cell_angle_gamma 90.00
_cell_formula_units_Z 4
_cell_length_a 16.6898(5)
_cell_length_b 10.9090(4)
_cell_length_c 11.6196(4)
_cell_measurement_reflns_used 995
_cell_measurement_temperature 100(2)
_cell_measurement_theta_max 30
_cell_measurement_theta_min 2
_cell_volume 2115.57(12)
_computing_cell_refinement 'Bruker SMART'
_computing_data_collection 'Bruker SMART'
_computing_data_reduction 'Bruker SHELXTL'
_computing_molecular_graphics 'Bruker SHELXTL'
_computing_publication_material 'Bruker SHELXTL'
_computing_structure_refinement 'SHELXL-97 (Sheldrick, 1997)'
_computing_structure_solution 'SHELXS-97 (Sheldrick, 1990)'
_diffrn_ambient_temperature 100(2)
_diffrn_measured_fraction_theta_full 0.993
_diffrn_measured_fraction_theta_max 0.993
_diffrn_measurement_device_type 'CCD area detector'
_diffrn_measurement_method 'phi and omega scans'
_diffrn_radiation_monochromator graphite
_diffrn_radiation_source 'fine-focus sealed tube'
_diffrn_radiation_type MoK\a
_diffrn_radiation_wavelength 0.71073
_diffrn_reflns_av_R_equivalents 0.0216
_diffrn_reflns_av_sigmaI/netI 0.0469
_diffrn_reflns_limit_h_max 21
_diffrn_reflns_limit_h_min -21
_diffrn_reflns_limit_k_max 11
_diffrn_reflns_limit_k_min -14
_diffrn_reflns_limit_l_max 15
_diffrn_reflns_limit_l_min -15
_diffrn_reflns_number 13390
_diffrn_reflns_theta_full 27.49
_diffrn_reflns_theta_max 27.49
_diffrn_reflns_theta_min 2.23
_exptl_absorpt_coefficient_mu 4.636
_exptl_absorpt_correction_T_max 0.4025
_exptl_absorpt_correction_T_min 0.1925
_exptl_absorpt_correction_type multi-scan
_exptl_absorpt_process_details 'SADABS (Sheldrick, 1998a)'
_exptl_crystal_colour brown
_exptl_crystal_density_diffrn 1.551
_exptl_crystal_density_method 'not measured'
_exptl_crystal_description prism
_exptl_crystal_F_000 1000
_exptl_crystal_size_max 0.53
_exptl_crystal_size_mid 0.25
_exptl_crystal_size_min 0.24
_refine_diff_density_max 2.250
_refine_diff_density_min -0.423
_refine_diff_density_rms 0.138
_refine_ls_abs_structure_details 'Flack H D (1983), Acta Cryst. A39, 876-881'
_refine_ls_abs_structure_Flack 0.004(9)
_refine_ls_extinction_method none
_refine_ls_goodness_of_fit_ref 1.081
_refine_ls_hydrogen_treatment constr
_refine_ls_matrix_type full
_refine_ls_number_parameters 181
_refine_ls_number_reflns 4792
_refine_ls_number_restraints 1
_refine_ls_restrained_S_all 1.081
_refine_ls_R_factor_all 0.0434
_refine_ls_R_factor_gt 0.0392
_refine_ls_shift/su_max 0.000
_refine_ls_shift/su_mean 0.000
_refine_ls_structure_factor_coef Fsqd
_refine_ls_weighting_details 'calc w=1/[\s^2^(Fo^2^)+(0.0591P)^2^+0.0000P] where P=(Fo^2^+2Fc^2^)/3'
_refine_ls_weighting_scheme calc
_refine_ls_wR_factor_gt 0.0959
_refine_ls_wR_factor_ref 0.0980
_reflns_number_gt 4374
_reflns_number_total 4792
_reflns_threshold_expression >2sigma(I)
_cod_data_source_file ic900135b_si_001.cif
_cod_data_source_block 710340
_cod_depositor_comments
;
The following automatic conversions were performed:

'_symmetry_cell_setting' value 'Orthorhombic' changed to
'orthorhombic' according to
/usr/data/users/saulius/automatic-downloads/retrospective/ACS/lib/dictionaries/cif_core.dic
dictionary named 'cif_core.dic' version 2.4.2 from 2011-04-26.

Automatic conversion script
Id: cif_fix_values 2281 2013-09-26 08:29:07Z andrius 
;
_cod_original_sg_symbol_H-M Pna2(1)
_cod_database_code 4338595

loop_
_symmetry_equiv_pos_as_xyz
'x, y, z'
'-x, -y, z+1/2'
'x+1/2, -y+1/2, z'
'-x+1/2, y+1/2, z+1/2'

loop_
_atom_site_label
_atom_site_type_symbol
_atom_site_fract_x
_atom_site_fract_y
_atom_site_fract_z
_atom_site_U_iso_or_equiv
_atom_site_adp_type
_atom_site_occupancy
_atom_site_symmetry_multiplicity
_atom_site_calc_flag
_atom_site_refinement_flags
Fe1 Fe 0.31173(3) 0.49090(5) 0.10987(5) 0.02044(13) Uani 1 1 d .
Br1 Br 0.17246(2) 0.47736(4) 0.15112(4) 0.03123(12) Uani 1 1 d .
Br2 Br 0.39633(2) 0.49612(3) 0.27467(4) 0.02790(11) Uani 1 1 d .
P1 P 0.34484(6) 0.64663(9) -0.03179(8) 0.02190(19) Uani 1 1 d .
P2 P 0.36533(6) 0.35497(9) -0.03908(9) 0.0241(2) Uani 1 1 d .
N1 N 0.3653(2) 0.5657(3) -0.1534(3) 0.0321(8) Uani 1 1 d .
N2 N 0.4019(2) 0.4490(3) -0.1440(3) 0.0295(7) Uani 1 1 d .
H2A H 0.4412 0.4263 -0.1897 0.035 Uiso 1 1 calc R
C1 C 0.4278(2) 0.7511(4) 0.0091(4) 0.0296(9) Uani 1 1 d .
H1A H 0.4117 0.7921 0.0826 0.036 Uiso 1 1 calc R
C2 C 0.5021(3) 0.6756(4) 0.0349(4) 0.0381(10) Uani 1 1 d .
H2B H 0.5462 0.7302 0.0564 0.057 Uiso 1 1 calc R
H2C H 0.5172 0.6285 -0.0337 0.057 Uiso 1 1 calc R
H2D H 0.4909 0.6191 0.0985 0.057 Uiso 1 1 calc R
C3 C 0.4465(3) 0.8524(5) -0.0774(5) 0.0508(14) Uani 1 1 d .
H3A H 0.4910 0.9023 -0.0487 0.076 Uiso 1 1 calc R
H3B H 0.3991 0.9043 -0.0877 0.076 Uiso 1 1 calc R
H3C H 0.4613 0.8157 -0.1514 0.076 Uiso 1 1 calc R
C4 C 0.2634(2) 0.7484(4) -0.0788(4) 0.0291(8) Uani 1 1 d .
H4A H 0.2850 0.8063 -0.1379 0.035 Uiso 1 1 calc R
C5 C 0.1941(3) 0.6747(4) -0.1327(4) 0.0341(10) Uani 1 1 d .
H5A H 0.1517 0.7311 -0.1573 0.051 Uiso 1 1 calc R
H5B H 0.1726 0.6173 -0.0757 0.051 Uiso 1 1 calc R
H5C H 0.2139 0.6289 -0.1995 0.051 Uiso 1 1 calc R
C6 C 0.2342(3) 0.8227(4) 0.0251(4) 0.0325(9) Uani 1 1 d .
H6A H 0.1908 0.8775 0.0010 0.049 Uiso 1 1 calc R
H6B H 0.2787 0.8715 0.0558 0.049 Uiso 1 1 calc R
H6C H 0.2146 0.7668 0.0847 0.049 Uiso 1 1 calc R
C7 C 0.3742(3) 0.6166(4) -0.2692(4) 0.0403(11) Uani 1 1 d .
H7A H 0.3861 0.5503 -0.3236 0.061 Uiso 1 1 calc R
H7B H 0.4181 0.6762 -0.2698 0.061 Uiso 1 1 calc R
H7C H 0.3242 0.6573 -0.2919 0.061 Uiso 1 1 calc R
C8 C 0.4577(3) 0.2664(4) -0.0101(4) 0.0350(10) Uani 1 1 d .
H8A H 0.5000 0.3284 0.0082 0.042 Uiso 1 1 calc R
C9 C 0.4507(3) 0.1850(5) 0.0969(5) 0.0514(13) Uani 1 1 d .
H9A H 0.5011 0.1406 0.1086 0.077 Uiso 1 1 calc R
H9B H 0.4069 0.1262 0.0861 0.077 Uiso 1 1 calc R
H9C H 0.4395 0.2362 0.1643 0.077 Uiso 1 1 calc R
C10 C 0.4888(3) 0.1949(5) -0.1149(5) 0.0461(12) Uani 1 1 d .
H10A H 0.5375 0.1501 -0.0937 0.069 Uiso 1 1 calc R
H10B H 0.5009 0.2523 -0.1774 0.069 Uiso 1 1 calc R
H10C H 0.4477 0.1368 -0.1405 0.069 Uiso 1 1 calc R
C11 C 0.2939(3) 0.2539(4) -0.1146(4) 0.0313(9) Uani 1 1 d .
H11A H 0.3220 0.2096 -0.1782 0.038 Uiso 1 1 calc R
C12 C 0.2595(3) 0.1614(6) -0.0293(6) 0.0633(18) Uani 1 1 d .
H12A H 0.2215 0.1076 -0.0691 0.095 Uiso 1 1 calc R
H12B H 0.2317 0.2052 0.0327 0.095 Uiso 1 1 calc R
H12C H 0.3030 0.1122 0.0032 0.095 Uiso 1 1 calc R
C13 C 0.2265(3) 0.3312(5) -0.1638(4) 0.0383(11) Uani 1 1 d .
H13A H 0.1884 0.2782 -0.2044 0.057 Uiso 1 1 calc R
H13B H 0.2487 0.3914 -0.2177 0.057 Uiso 1 1 calc R
H13C H 0.1989 0.3740 -0.1012 0.057 Uiso 1 1 calc R

loop_
_atom_site_aniso_label
_atom_site_aniso_U_11
_atom_site_aniso_U_22
_atom_site_aniso_U_33
_atom_site_aniso_U_23
_atom_site_aniso_U_13
_atom_site_aniso_U_12
Fe1 0.0174(2) 0.0203(3) 0.0236(3) 0.0028(2) -0.0015(2) -0.00102(18)
Br1 0.02011(18) 0.0408(2) 0.0328(2) 0.0066(2) 0.00075(17) -0.00399(15)
Br2 0.0225(2) 0.0351(2) 0.0261(2) 0.00444(15) -0.00440(16) -0.00159(14)
P1 0.0233(4) 0.0202(4) 0.0222(5) 0.0036(4) 0.0011(4) 0.0009(4)
P2 0.0236(4) 0.0234(5) 0.0254(5) 0.0013(4) -0.0012(4) -0.0042(4)
N1 0.0395(19) 0.0300(19) 0.0268(17) 0.0006(15) 0.0057(15) 0.0076(16)
N2 0.0348(19) 0.0228(17) 0.0308(18) 0.0008(14) 0.0083(15) 0.0008(14)
C1 0.027(2) 0.025(2) 0.036(2) -0.0026(17) 0.0000(16) -0.0027(16)
C2 0.0246(19) 0.038(2) 0.052(3) 0.001(2) 0.0036(18) -0.0049(18)
C3 0.046(3) 0.036(3) 0.070(4) 0.021(2) -0.016(3) -0.019(2)
C4 0.031(2) 0.022(2) 0.034(2) 0.0046(16) -0.0064(16) 0.0024(16)
C5 0.036(2) 0.030(2) 0.037(2) -0.0001(18) -0.0146(18) 0.0047(18)
C6 0.030(2) 0.025(2) 0.042(2) 0.0016(18) 0.0000(17) 0.0024(17)
C7 0.044(2) 0.038(3) 0.039(2) 0.005(2) 0.0031(19) 0.006(2)
C8 0.027(2) 0.034(2) 0.044(2) 0.0006(19) -0.0021(18) 0.0074(17)
C9 0.052(3) 0.046(3) 0.057(3) 0.008(2) -0.006(2) 0.012(2)
C10 0.048(3) 0.032(3) 0.059(3) 0.003(2) 0.006(2) 0.008(2)
C11 0.034(2) 0.027(2) 0.033(2) -0.0050(18) -0.0046(16) -0.0044(17)
C12 0.056(3) 0.045(3) 0.089(4) 0.026(3) -0.023(3) -0.028(3)
C13 0.033(2) 0.037(3) 0.045(3) -0.003(2) -0.012(2) -0.003(2)

loop_
_atom_type_symbol
_atom_type_description
_atom_type_scat_dispersion_real
_atom_type_scat_dispersion_imag
_atom_type_scat_source
C C 0.0033 0.0016 'International Tables Vol C Tables 4.2.6.8 and 6.1.1.4'
H H 0.0000 0.0000 'International Tables Vol C Tables 4.2.6.8 and 6.1.1.4'
N N 0.0061 0.0033 'International Tables Vol C Tables 4.2.6.8 and 6.1.1.4'
P P 0.1023 0.0942 'International Tables Vol C Tables 4.2.6.8 and 6.1.1.4'
Fe Fe 0.3463 0.8444 'International Tables Vol C Tables 4.2.6.8 and 6.1.1.4'
Br Br -0.2901 2.4595 'International Tables Vol C Tables 4.2.6.8 and 6.1.1.4'

loop_
_geom_angle_atom_site_label_1
_geom_angle_atom_site_label_2
_geom_angle_atom_site_label_3
_geom_angle
Br1 Fe1 Br2 114.79(3)
Br1 Fe1 P1 113.73(3)
Br2 Fe1 P1 113.18(3)
Br1 Fe1 P2 117.51(3)
Br2 Fe1 P2 111.50(3)
P1 Fe1 P2 82.04(4)
N1 P1 C4 102.4(2)
N1 P1 C1 112.46(19)
C4 P1 C1 104.88(19)
N1 P1 Fe1 104.23(13)
C4 P1 Fe1 117.13(14)
C1 P1 Fe1 115.20(14)
N2 P2 C11 104.50(19)
N2 P2 C8 98.41(19)
C11 P2 C8 108.2(2)
N2 P2 Fe1 105.77(13)
C11 P2 Fe1 117.52(15)
C8 P2 Fe1 119.46(15)
N2 N1 C7 111.6(3)
N2 N1 P1 119.3(3)
C7 N1 P1 126.0(3)
N1 N2 P2 116.2(3)
C2 C1 C3 110.8(4)
C2 C1 P1 109.1(3)
C3 C1 P1 115.4(3)
C6 C4 C5 110.9(4)
C6 C4 P1 108.7(3)
C5 C4 P1 111.2(3)
C9 C8 C10 112.0(4)
C9 C8 P2 112.8(3)
C10 C8 P2 113.7(3)
C13 C11 C12 109.4(4)
C13 C11 P2 109.0(3)
C12 C11 P2 109.2(3)

loop_
_geom_bond_atom_site_label_1
_geom_bond_atom_site_label_2
_geom_bond_distance
Fe1 Br1 2.3779(7)
Fe1 Br2 2.3798(7)
Fe1 P1 2.4291(11)
Fe1 P2 2.4484(12)
P1 N1 1.701(4)
P1 C4 1.837(4)
P1 C1 1.855(4)
P2 N2 1.707(4)
P2 C11 1.846(4)
P2 C8 1.850(4)
N1 N2 1.416(5)
N1 C7 1.463(6)
C1 C2 1.519(6)
C1 C3 1.526(6)
C4 C6 1.534(6)
C4 C5 1.542(6)
C8 C9 1.532(7)
C8 C10 1.537(7)
C11 C13 1.519(6)
C11 C12 1.526(7)

loop_
_geom_torsion_atom_site_label_1
_geom_torsion_atom_site_label_2
_geom_torsion_atom_site_label_3
_geom_torsion_atom_site_label_4
_geom_torsion
Br1 Fe1 P1 N1 -105.19(14)
Br2 Fe1 P1 N1 121.47(14)
P2 Fe1 P1 N1 11.43(14)
Br1 Fe1 P1 C4 7.06(17)
Br2 Fe1 P1 C4 -126.28(16)
P2 Fe1 P1 C4 123.68(16)
Br1 Fe1 P1 C1 131.11(14)
Br2 Fe1 P1 C1 -2.23(15)
P2 Fe1 P1 C1 -112.27(15)
Br1 Fe1 P2 N2 118.35(13)
Br2 Fe1 P2 N2 -106.15(13)
P1 Fe1 P2 N2 5.69(13)
Br1 Fe1 P2 C11 2.22(17)
Br2 Fe1 P2 C11 137.72(16)
P1 Fe1 P2 C11 -110.44(16)
Br1 Fe1 P2 C8 -132.14(17)
Br2 Fe1 P2 C8 3.37(18)
P1 Fe1 P2 C8 115.21(18)
C4 P1 N1 N2 -156.3(3)
C1 P1 N1 N2 91.7(4)
Fe1 P1 N1 N2 -33.7(3)
C4 P1 N1 C7 45.5(4)
C1 P1 N1 C7 -66.6(4)
Fe1 P1 N1 C7 168.0(3)
C7 N1 N2 P2 -155.5(3)
P1 N1 N2 P2 43.3(4)
C11 P2 N2 N1 97.4(3)
C8 P2 N2 N1 -151.2(3)
Fe1 P2 N2 N1 -27.3(3)
N1 P1 C1 C2 -62.3(3)
C4 P1 C1 C2 -172.7(3)
Fe1 P1 C1 C2 57.0(3)
N1 P1 C1 C3 63.2(4)
C4 P1 C1 C3 -47.3(4)
Fe1 P1 C1 C3 -177.6(3)
N1 P1 C4 C6 176.4(3)
C1 P1 C4 C6 -66.1(3)
Fe1 P1 C4 C6 63.1(3)
N1 P1 C4 C5 54.1(3)
C1 P1 C4 C5 171.6(3)
Fe1 P1 C4 C5 -59.2(3)
N2 P2 C8 C9 170.2(4)
C11 P2 C8 C9 -81.4(4)
Fe1 P2 C8 C9 56.7(4)
N2 P2 C8 C10 -60.9(4)
C11 P2 C8 C10 47.5(4)
Fe1 P2 C8 C10 -174.4(3)
N2 P2 C11 C13 -62.7(3)
C8 P2 C11 C13 -166.8(3)
Fe1 P2 C11 C13 54.1(3)
N2 P2 C11 C12 177.8(4)
C8 P2 C11 C12 73.7(4)
Fe1 P2 C11 C12 -65.4(4)
